data_4133913
loop_
_publ_author_name
'Jin, Shengfei'
'Dang, Hang T.'
'Haug, Graham C.'
'He, Ru'
'Nguyen, Viet D.'
'Nguyen, Vu T.'
'Arman, Hadi D.'
'Schanze, Kirk S.'
'Larionov, Oleg V.'

_publ_section_title
;
 Visible Light-Induced Borylation of C-O, C-N, and C-X Bonds.
;
_journal_issue 3
_journal_name_full 'Journal of the American Chemical Society'
_journal_page_first 1603
_journal_page_last 1613
_journal_paper_doi 10.1021/jacs.9b12519
_journal_volume 142
_journal_year 2020
_chemical_formula_moiety 'C22 H29 B O3'
_chemical_formula_sum 'C22 H29 B O3'
_chemical_formula_weight 352.26
_space_group_crystal_system monoclinic
_space_group_IT_number 14
_space_group_name_Hall '-P 2ybc'
_space_group_name_H-M_alt 'P 1 21/c 1'
_atom_sites_solution_hydrogens geom
_atom_sites_solution_primary dual
_audit_creation_date 2019-08-23
_audit_creation_method
;
Olex2 1.2
(compiled 2018.05.29 svn.r3508 for OlexSys, GUI svn.r5506)
;
_cell_angle_alpha 90
_cell_angle_beta 92.514(2)
_cell_angle_gamma 90
_cell_formula_units_Z 4
_cell_length_a 25.9588(8)
_cell_length_b 6.6139(2)
_cell_length_c 11.2968(3)
_cell_measurement_reflns_used 10189
_cell_measurement_temperature 98(2)
_cell_measurement_theta_max 29.5250
_cell_measurement_theta_min 3.1040
_cell_volume 1937.67(10)
_computing_cell_refinement 'CrysAlisPro 1.171.40.54a (Rigaku OD, 2019)'
_computing_data_collection 'CrysAlisPro 1.171.40.54a (Rigaku OD, 2019)'
_computing_data_reduction 'CrysAlisPro 1.171.40.54a (Rigaku OD, 2019)'
_computing_molecular_graphics 'Olex2 (Dolomanov et al., 2009)'
_computing_publication_material 'Olex2 (Dolomanov et al., 2009)'
_computing_structure_refinement 'ShelXL (Sheldrick, 2015)'
_computing_structure_solution 'ShelXT (Sheldrick, 2015)'
_diffrn_ambient_temperature 98(2)
_diffrn_detector 'CCD plate'
_diffrn_measured_fraction_theta_full 0.999
_diffrn_measured_fraction_theta_max 0.999
_diffrn_measurement_details
;
List of Runs (angles in degrees, time in seconds):

  # Type    Start    End  Width  t~exp~   \w     \q     \k     \f   Frames
--------------------------------------------------------------------------
  1  \w    -47.00  82.00   1.00   40.00    --   -7.70  19.00 156.00  129
  2  \w    -97.00  18.00   1.00   40.00    --   -7.70 -38.00-180.00  115
  3  \w    -97.00  18.00   1.00   40.00    --   -7.70 -38.00 -90.00  115
  4  \w    -97.00  32.00   1.00   40.00    --   -7.70 -19.00 -11.00  129
  5  \w    -41.00  31.00   1.00   40.00    --   -7.70  72.00-150.00   72
  6  \w    -41.00  82.00   1.00   40.00    --   -7.70  72.00 -30.00  123
;
_diffrn_measurement_device 'four-circle diffractometer'
_diffrn_measurement_device_type 'XtaLAB AFC12 (RCD3): Kappa single'
_diffrn_measurement_method '\w scans'
_diffrn_orient_matrix_type 'CrysAlisPro convention (1999,Acta A55,543-557)'
_diffrn_orient_matrix_UB_11 -0.0261067000
_diffrn_orient_matrix_UB_12 0.0077313000
_diffrn_orient_matrix_UB_13 -0.0207464000
_diffrn_orient_matrix_UB_21 0.0081243000
_diffrn_orient_matrix_UB_22 0.0256323000
_diffrn_orient_matrix_UB_23 -0.0572378000
_diffrn_orient_matrix_UB_31 0.0000973000
_diffrn_orient_matrix_UB_32 -0.1038744000
_diffrn_orient_matrix_UB_33 -0.0156207000
_diffrn_radiation_monochromator mirror
_diffrn_radiation_probe x-ray
_diffrn_radiation_type MoK\a
_diffrn_radiation_wavelength 0.71073
_diffrn_reflns_av_R_equivalents 0.0577
_diffrn_reflns_av_unetI/netI 0.0254
_diffrn_reflns_Laue_measured_fraction_full 0.999
_diffrn_reflns_Laue_measured_fraction_max 0.999
_diffrn_reflns_limit_h_max 30
_diffrn_reflns_limit_h_min -30
_diffrn_reflns_limit_k_max 7
_diffrn_reflns_limit_k_min -7
_diffrn_reflns_limit_l_max 13
_diffrn_reflns_limit_l_min -13
_diffrn_reflns_number 34512
_diffrn_reflns_point_group_measured_fraction_full 0.999
_diffrn_reflns_point_group_measured_fraction_max 0.999
_diffrn_reflns_theta_full 25.050
_diffrn_reflns_theta_max 25.050
_diffrn_reflns_theta_min 2.356
_diffrn_source 'Rotating-anode X-ray tube'
_diffrn_source_type 'Rigaku (Mo) X-ray Source'
_exptl_absorpt_coefficient_mu 0.077
_exptl_absorpt_correction_T_max 1.00000
_exptl_absorpt_correction_T_min 0.73616
_exptl_absorpt_correction_type multi-scan
_exptl_absorpt_process_details
;
CrysAlisPro 1.171.40.54a (Rigaku Oxford Diffraction, 2019)
Empirical absorption correction using spherical harmonics,
 implemented in SCALE3 ABSPACK scaling algorithm.
;
_exptl_crystal_colour 'clear colourless'
_exptl_crystal_colour_lustre clear
_exptl_crystal_colour_primary colourless
_exptl_crystal_density_diffrn 1.208
_exptl_crystal_description plate
_exptl_crystal_F_000 760
_exptl_crystal_size_max 0.5
_exptl_crystal_size_mid 0.2
_exptl_crystal_size_min 0.05
_refine_diff_density_max 0.246
_refine_diff_density_min -0.239
_refine_diff_density_rms 0.046
_refine_ls_extinction_method none
_refine_ls_goodness_of_fit_ref 1.064
_refine_ls_hydrogen_treatment constr
_refine_ls_matrix_type full
_refine_ls_number_parameters 242
_refine_ls_number_reflns 3427
_refine_ls_number_restraints 0
_refine_ls_restrained_S_all 1.064
_refine_ls_R_factor_all 0.0642
_refine_ls_R_factor_gt 0.0624
_refine_ls_shift/su_max 0.000
_refine_ls_shift/su_mean 0.000
_refine_ls_structure_factor_coef Fsqd
_refine_ls_weighting_details 'w=1/[\s^2^(Fo^2^)+(0.0254P)^2^+3.7000P] where P=(Fo^2^+2Fc^2^)/3'
_refine_ls_weighting_scheme calc
_refine_ls_wR_factor_gt 0.1233
_refine_ls_wR_factor_ref 0.1244
_reflns_Friedel_coverage 0.000
_reflns_number_gt 3337
_reflns_number_total 3427
_reflns_threshold_expression 'I > 2\s(I)'
_cod_data_source_file cd1904.cif
_cod_data_source_block cd1904
_cod_depositor_comments 'Adding full bibliography for 4133912--4133933.cif.'
_cod_database_code 4133913
_shelx_shelxl_version_number 2016/6
_chemical_oxdiff_formula B1O3C20H20
_chemical_oxdiff_usercomment G181-L
_shelx_space_group_comment
;
The symmetry employed for this shelxl refinement is uniquely defined
by the following loop, which should always be used as a source of
symmetry information in preference to the above space-group names.
They are only intended as comments.
;
_shelx_estimated_absorpt_t_max 0.996
_shelx_estimated_absorpt_t_min 0.962
_reflns_odcompleteness_completeness 99.88
_reflns_odcompleteness_iscentric 1
_reflns_odcompleteness_theta 26.32
_olex2_refinement_description
;
1. Fixed Uiso
 At 1.2 times of:
  All C(H) groups
 At 1.5 times of:
  All C(H,H,H) groups
2.a Aromatic/amide H refined with riding coordinates:
 C2(H2), C21(H21), C5(H5), C17(H17), C6(H6), C3(H3), C18(H18), C20(H20)
2.b Idealised Me refined as rotating group:
 C15(H15A,H15B,H15C), C14(H14A,H14B,H14C), C11(H11A,H11B,H11C), C9(H9A,H9B,
 H9C), C22(H22A,H22B,H22C), C12(H12A,H12B,H12C), C10(H10A,H10B,H10C)
;
_olex2_exptl_crystal_mounting_method 'nylon loop'
_olex2_submission_special_instructions 'No special instructions were received'
_oxdiff_exptl_absorpt_empirical_details
;
Empirical correction (ABSPACK) includes:
- Absorption correction using spherical harmonics
- Frame scaling
;
_oxdiff_exptl_absorpt_empirical_full_max 1.225
_oxdiff_exptl_absorpt_empirical_full_min 0.822

loop_
_space_group_symop_operation_xyz
'x, y, z'
'-x, y+1/2, -z+1/2'
'-x, -y, -z'
'x, -y-1/2, z-1/2'

loop_
_atom_site_label
_atom_site_type_symbol
_atom_site_fract_x
_atom_site_fract_y
_atom_site_fract_z
_atom_site_U_iso_or_equiv
_atom_site_adp_type
_atom_site_occupancy
_atom_site_site_symmetry_order
_atom_site_calc_flag
_atom_site_refinement_flags_posn
O1 O 0.85301(6) -0.0682(2) 0.41997(13) 0.0179(4) Uani 1 1 d .
O2 O 0.87073(6) 0.2390(2) 0.33799(13) 0.0187(4) Uani 1 1 d .
O3 O 0.51542(6) 0.7794(3) 0.38702(14) 0.0235(4) Uani 1 1 d .
C16 C 0.63796(8) 0.5895(3) 0.61286(18) 0.0142(5) Uani 1 1 d .
C4 C 0.72195(8) 0.4085(3) 0.62622(18) 0.0135(4) Uani 1 1 d .
C2 C 0.78195(8) 0.4314(3) 0.46803(19) 0.0160(5) Uani 1 1 d .
H2 H 0.796951 0.509833 0.408091 0.019 Uiso 1 1 calc R
C19 C 0.55611(8) 0.7090(4) 0.45688(19) 0.0175(5) Uani 1 1 d .
C21 C 0.61672(8) 0.4590(3) 0.52769(19) 0.0170(5) Uani 1 1 d .
H21 H 0.630376 0.326195 0.522291 0.020 Uiso 1 1 calc R
C5 C 0.73860(9) 0.2113(3) 0.64601(19) 0.0181(5) Uani 1 1 d .
H5 H 0.724481 0.134769 0.707965 0.022 Uiso 1 1 calc R
C1 C 0.79826(8) 0.2316(3) 0.48650(19) 0.0159(5) Uani 1 1 d .
C13 C 0.68093(8) 0.5116(3) 0.69904(18) 0.0152(5) Uani 1 1 d .
C17 C 0.61743(9) 0.7838(3) 0.6165(2) 0.0186(5) Uani 1 1 d .
H17 H 0.631390 0.877688 0.672898 0.022 Uiso 1 1 calc R
C6 C 0.77557(8) 0.1238(3) 0.5767(2) 0.0184(5) Uani 1 1 d .
H6 H 0.785605 -0.012372 0.591182 0.022 Uiso 1 1 calc R
C3 C 0.74439(8) 0.5165(3) 0.53551(18) 0.0159(5) Uani 1 1 d .
H3 H 0.733615 0.651531 0.519814 0.019 Uiso 1 1 calc R
C7 C 0.88909(8) -0.1100(3) 0.32743(19) 0.0171(5) Uani 1 1 d .
C15 C 0.65663(9) 0.3654(4) 0.78669(19) 0.0196(5) Uani 1 1 d .
H15A H 0.630281 0.436927 0.830039 0.029 Uiso 1 1 calc GR
H15B H 0.683404 0.314468 0.842825 0.029 Uiso 1 1 calc GR
H15C H 0.640712 0.251866 0.743025 0.029 Uiso 1 1 calc GR
C18 C 0.57712(9) 0.8437(4) 0.5398(2) 0.0190(5) Uani 1 1 d .
H18 H 0.563869 0.977316 0.543996 0.023 Uiso 1 1 calc R
C20 C 0.57633(9) 0.5152(4) 0.45019(19) 0.0188(5) Uani 1 1 d .
H20 H 0.562625 0.422001 0.393082 0.023 Uiso 1 1 calc R
C8 C 0.91146(8) 0.1038(3) 0.30165(19) 0.0167(5) Uani 1 1 d .
C14 C 0.70697(9) 0.6824(4) 0.77230(19) 0.0203(5) Uani 1 1 d .
H14A H 0.721047 0.782969 0.718799 0.030 Uiso 1 1 calc GR
H14B H 0.734935 0.626122 0.823249 0.030 Uiso 1 1 calc GR
H14C H 0.681497 0.746970 0.821491 0.030 Uiso 1 1 calc GR
C11 C 0.95959(9) 0.1542(4) 0.3780(2) 0.0201(5) Uani 1 1 d .
H11A H 0.968353 0.297071 0.367890 0.030 Uiso 1 1 calc GR
H11B H 0.988338 0.069788 0.353882 0.030 Uiso 1 1 calc GR
H11C H 0.953049 0.128031 0.461423 0.030 Uiso 1 1 calc GR
C9 C 0.92780(9) -0.2645(4) 0.3753(2) 0.0246(5) Uani 1 1 d .
H9A H 0.944131 -0.214611 0.449528 0.037 Uiso 1 1 calc GR
H9B H 0.954199 -0.286487 0.317265 0.037 Uiso 1 1 calc GR
H9C H 0.910071 -0.392261 0.390087 0.037 Uiso 1 1 calc GR
C22 C 0.49267(9) 0.6415(4) 0.3029(2) 0.0230(5) Uani 1 1 d .
H22A H 0.517828 0.606796 0.243958 0.035 Uiso 1 1 calc GR
H22B H 0.462405 0.704374 0.263201 0.035 Uiso 1 1 calc GR
H22C H 0.482142 0.518438 0.343708 0.035 Uiso 1 1 calc GR
C12 C 0.92095(9) 0.1469(4) 0.1719(2) 0.0240(5) Uani 1 1 d .
H12A H 0.888775 0.128792 0.124435 0.036 Uiso 1 1 calc GR
H12B H 0.947106 0.053447 0.144120 0.036 Uiso 1 1 calc GR
H12C H 0.933089 0.286345 0.163691 0.036 Uiso 1 1 calc GR
C10 C 0.85753(10) -0.1988(4) 0.2232(2) 0.0271(6) Uani 1 1 d .
H10A H 0.839844 -0.321076 0.248863 0.041 Uiso 1 1 calc GR
H10B H 0.880460 -0.233102 0.159569 0.041 Uiso 1 1 calc GR
H10C H 0.831986 -0.099431 0.194185 0.041 Uiso 1 1 calc GR
B1 B 0.84098(10) 0.1329(4) 0.4132(2) 0.0163(5) Uani 1 1 d .

loop_
_atom_site_aniso_label
_atom_site_aniso_U_11
_atom_site_aniso_U_22
_atom_site_aniso_U_33
_atom_site_aniso_U_23
_atom_site_aniso_U_13
_atom_site_aniso_U_12
O1 0.0223(8) 0.0173(8) 0.0147(8) 0.0001(7) 0.0062(6) 0.0019(7)
O2 0.0206(8) 0.0159(8) 0.0201(8) 0.0028(7) 0.0053(6) 0.0039(7)
O3 0.0264(9) 0.0247(9) 0.0188(8) 0.0005(7) -0.0052(7) 0.0068(7)
C16 0.0170(11) 0.0170(11) 0.0089(10) -0.0001(9) 0.0048(8) 0.0003(9)
C4 0.0158(11) 0.0146(11) 0.0099(10) -0.0003(9) -0.0020(8) -0.0006(9)
C2 0.0209(11) 0.0158(11) 0.0113(10) 0.0017(9) 0.0011(9) -0.0014(9)
C19 0.0189(11) 0.0223(13) 0.0115(11) 0.0037(9) 0.0025(9) 0.0037(10)
C21 0.0228(12) 0.0130(11) 0.0153(11) -0.0019(9) 0.0021(9) 0.0034(9)
C5 0.0220(12) 0.0177(12) 0.0149(11) 0.0023(9) 0.0031(9) -0.0007(9)
C1 0.0171(11) 0.0188(12) 0.0115(10) -0.0011(9) -0.0033(8) 0.0002(9)
C13 0.0207(11) 0.0153(11) 0.0095(10) -0.0011(9) 0.0005(8) 0.0012(9)
C17 0.0232(12) 0.0157(12) 0.0170(11) -0.0042(9) 0.0017(9) 0.0005(9)
C6 0.0228(12) 0.0130(11) 0.0196(12) 0.0018(9) 0.0017(9) 0.0045(9)
C3 0.0210(11) 0.0126(11) 0.0138(11) 0.0002(9) -0.0022(9) 0.0018(9)
C7 0.0202(11) 0.0195(12) 0.0120(11) -0.0020(9) 0.0047(9) 0.0014(9)
C15 0.0235(12) 0.0215(12) 0.0141(11) 0.0022(9) 0.0046(9) 0.0049(10)
C18 0.0244(12) 0.0140(11) 0.0187(12) -0.0005(9) 0.0033(9) 0.0049(9)
C20 0.0228(12) 0.0202(12) 0.0134(11) -0.0045(9) 0.0009(9) 0.0007(10)
C8 0.0187(11) 0.0182(12) 0.0134(11) -0.0009(9) 0.0036(9) 0.0033(9)
C14 0.0242(12) 0.0224(13) 0.0142(11) -0.0028(10) -0.0006(9) 0.0030(10)
C11 0.0203(12) 0.0186(12) 0.0215(12) -0.0017(10) 0.0028(9) -0.0003(10)
C9 0.0281(13) 0.0190(13) 0.0274(13) 0.0019(10) 0.0066(10) 0.0024(10)
C22 0.0230(12) 0.0299(14) 0.0157(11) 0.0029(10) -0.0038(9) -0.0007(10)
C12 0.0258(13) 0.0302(14) 0.0162(12) 0.0054(10) 0.0046(10) 0.0010(11)
C10 0.0294(13) 0.0321(15) 0.0200(12) -0.0072(11) 0.0043(10) -0.0102(11)
B1 0.0180(12) 0.0187(13) 0.0117(12) 0.0014(10) -0.0041(10) 0.0002(10)

loop_
_atom_type_symbol
_atom_type_description
_atom_type_scat_dispersion_real
_atom_type_scat_dispersion_imag
_atom_type_scat_source
C C 0.0033 0.0016 'International Tables Vol C Tables 4.2.6.8 and 6.1.1.4'
H H 0.0000 0.0000 'International Tables Vol C Tables 4.2.6.8 and 6.1.1.4'
B B 0.0013 0.0007 'International Tables Vol C Tables 4.2.6.8 and 6.1.1.4'
O O 0.0106 0.0060 'International Tables Vol C Tables 4.2.6.8 and 6.1.1.4'

loop_
_geom_angle_atom_site_label_1
_geom_angle_atom_site_label_2
_geom_angle_atom_site_label_3
_geom_angle
B1 O1 C7 107.21(17)
B1 O2 C8 107.24(17)
C19 O3 C22 116.86(18)
C21 C16 C13 119.1(2)
C21 C16 C17 116.9(2)
C17 C16 C13 124.0(2)
C5 C4 C13 123.34(19)
C5 C4 C3 117.5(2)
C3 C4 C13 119.18(19)
C1 C2 H2 119.4
C3 C2 H2 119.4
C3 C2 C1 121.2(2)
O3 C19 C18 116.1(2)
O3 C19 C20 124.4(2)
C18 C19 C20 119.4(2)
C16 C21 H21 118.8
C20 C21 C16 122.5(2)
C20 C21 H21 118.8
C4 C5 H5 119.4
C4 C5 C6 121.2(2)
C6 C5 H5 119.4
C2 C1 B1 122.3(2)
C6 C1 C2 117.2(2)
C6 C1 B1 120.5(2)
C16 C13 C15 108.15(18)
C16 C13 C14 112.58(18)
C4 C13 C16 108.11(16)
C4 C13 C15 112.32(18)
C4 C13 C14 108.42(18)
C15 C13 C14 107.33(17)
C16 C17 H17 119.2
C18 C17 C16 121.6(2)
C18 C17 H17 119.2
C5 C6 C1 121.5(2)
C5 C6 H6 119.2
C1 C6 H6 119.2
C4 C3 H3 119.3
C2 C3 C4 121.5(2)
C2 C3 H3 119.3
O1 C7 C8 102.60(17)
O1 C7 C9 107.93(17)
O1 C7 C10 106.63(18)
C9 C7 C8 115.54(19)
C9 C7 C10 110.0(2)
C10 C7 C8 113.41(19)
C13 C15 H15A 109.5
C13 C15 H15B 109.5
C13 C15 H15C 109.5
H15A C15 H15B 109.5
H15A C15 H15C 109.5
H15B C15 H15C 109.5
C19 C18 C17 120.1(2)
C19 C18 H18 119.9
C17 C18 H18 119.9
C19 C20 H20 120.3
C21 C20 C19 119.4(2)
C21 C20 H20 120.3
O2 C8 C7 102.88(16)
O2 C8 C11 107.06(17)
O2 C8 C12 107.82(18)
C11 C8 C7 113.26(18)
C12 C8 C7 115.24(19)
C12 C8 C11 109.91(19)
C13 C14 H14A 109.5
C13 C14 H14B 109.5
C13 C14 H14C 109.5
H14A C14 H14B 109.5
H14A C14 H14C 109.5
H14B C14 H14C 109.5
C8 C11 H11A 109.5
C8 C11 H11B 109.5
C8 C11 H11C 109.5
H11A C11 H11B 109.5
H11A C11 H11C 109.5
H11B C11 H11C 109.5
C7 C9 H9A 109.5
C7 C9 H9B 109.5
C7 C9 H9C 109.5
H9A C9 H9B 109.5
H9A C9 H9C 109.5
H9B C9 H9C 109.5
O3 C22 H22A 109.5
O3 C22 H22B 109.5
O3 C22 H22C 109.5
H22A C22 H22B 109.5
H22A C22 H22C 109.5
H22B C22 H22C 109.5
C8 C12 H12A 109.5
C8 C12 H12B 109.5
C8 C12 H12C 109.5
H12A C12 H12B 109.5
H12A C12 H12C 109.5
H12B C12 H12C 109.5
C7 C10 H10A 109.5
C7 C10 H10B 109.5
C7 C10 H10C 109.5
H10A C10 H10B 109.5
H10A C10 H10C 109.5
H10B C10 H10C 109.5
O1 B1 C1 123.0(2)
O2 B1 O1 113.6(2)
O2 B1 C1 123.4(2)

loop_
_geom_bond_atom_site_label_1
_geom_bond_atom_site_label_2
_geom_bond_distance
O1 C7 1.460(3)
O1 B1 1.368(3)
O2 C8 1.458(3)
O2 B1 1.367(3)
O3 C19 1.372(3)
O3 C22 1.427(3)
C16 C21 1.389(3)
C16 C13 1.537(3)
C16 C17 1.393(3)
C4 C5 1.389(3)
C4 C13 1.534(3)
C4 C3 1.397(3)
C2 H2 0.9500
C2 C1 1.400(3)
C2 C3 1.384(3)
C19 C18 1.387(3)
C19 C20 1.388(3)
C21 H21 0.9500
C21 C20 1.387(3)
C5 H5 0.9500
C5 C6 1.390(3)
C1 C6 1.395(3)
C1 B1 1.556(3)
C13 C15 1.539(3)
C13 C14 1.539(3)
C17 H17 0.9500
C17 C18 1.387(3)
C6 H6 0.9500
C3 H3 0.9500
C7 C8 1.561(3)
C7 C9 1.516(3)
C7 C10 1.522(3)
C15 H15A 0.9800
C15 H15B 0.9800
C15 H15C 0.9800
C18 H18 0.9500
C20 H20 0.9500
C8 C11 1.524(3)
C8 C12 1.524(3)
C14 H14A 0.9800
C14 H14B 0.9800
C14 H14C 0.9800
C11 H11A 0.9800
C11 H11B 0.9800
C11 H11C 0.9800
C9 H9A 0.9800
C9 H9B 0.9800
C9 H9C 0.9800
C22 H22A 0.9800
C22 H22B 0.9800
C22 H22C 0.9800
C12 H12A 0.9800
C12 H12B 0.9800
C12 H12C 0.9800
C10 H10A 0.9800
C10 H10B 0.9800
C10 H10C 0.9800
